data_4109222
loop_
_publ_author_name
'Massimo Cametti'
'Maija Nissinen'
'Antonella Dalla Cort'
'Luigi Mandolini'
'Kari Rissanen'

_publ_contact_author_address
;NSC
Dept. of Chemistry
P.O. Box 35
40014 JYU
FINLAND 
;
_publ_contact_author_email majoni@jyu.fi
_publ_contact_author_fax +358142604756
_publ_contact_author_name 'Maija Nissinen'
_publ_contact_author_phone +358142604242
_publ_section_title
;
 Ion Pair Recognition of Quaternary Ammonium and Iminium Salts by
 Uranyl-Salophen Compounds in Solution and in the Solid State
;
_journal_name_full 'Journal of the American Chemical Society'
_journal_page_first 3641
_journal_page_last 3648
_journal_paper_doi 10.1021/ja068561z
_journal_volume 129
_journal_year 2007
_chemical_formula_moiety 'C106 H104 Cl2 N10 O16 U2'
_chemical_formula_sum 'C106 H104 Cl2 N10 O16 U2'
_chemical_formula_weight 2320.95
_chemical_name_common 'Compound X'
_chemical_name_systematic
;
 ?
;
_space_group_IT_number 2
_symmetry_cell_setting triclinic
_symmetry_space_group_name_Hall '-P 1'
_symmetry_space_group_name_H-M 'P -1'
_atom_sites_solution_hydrogens geom
_atom_sites_solution_primary direct
_atom_sites_solution_secondary difmap
_audit_creation_method SHELXL-97
_cell_angle_alpha 72.5610(4)
_cell_angle_beta 84.5141(6)
_cell_angle_gamma 75.4356(6)
_cell_formula_units_Z 2
_cell_length_a 12.30210(10)
_cell_length_b 16.8778(2)
_cell_length_c 26.4855(3)
_cell_measurement_reflns_used 12658
_cell_measurement_temperature 173(2)
_cell_measurement_theta_max 25.028
_cell_measurement_theta_min 1.018
_cell_volume 5076.67(9)
_computing_cell_refinement 'HKL Scalepack (Otwinowski & Minor 1997)'
_computing_data_collection 'Collect (Nonius BV, 1997-2000)'
_computing_data_reduction 'HKL Denzo and Scalepack (Otwinowski & Minor 19'
_computing_molecular_graphics 'Ortep-3 for Windows (Farrugia, 1997)'
_computing_publication_material 'WinGX publication routines (Farrugia, 1999)'
_computing_structure_refinement 'SHELXL-97 (Sheldrick, 1997)'
_computing_structure_solution 'SHELXS-97 (Sheldrick, 1997)'
_diffrn_ambient_temperature 173(2)
_diffrn_detector_area_resol_mean 9
_diffrn_measured_fraction_theta_full 0.987
_diffrn_measured_fraction_theta_max 0.987
_diffrn_measurement_device_type KappaCCD
_diffrn_measurement_method 'CCD rotation images, thick slices'
_diffrn_radiation_monochromator graphite
_diffrn_radiation_source 'fine-focus sealed tube'
_diffrn_radiation_type MoK\a
_diffrn_radiation_wavelength 0.71073
_diffrn_reflns_av_R_equivalents 0.0574
_diffrn_reflns_av_sigmaI/netI 0.0561
_diffrn_reflns_limit_h_max 13
_diffrn_reflns_limit_h_min -14
_diffrn_reflns_limit_k_max 18
_diffrn_reflns_limit_k_min -20
_diffrn_reflns_limit_l_max 30
_diffrn_reflns_limit_l_min -31
_diffrn_reflns_number 41785
_diffrn_reflns_theta_full 25.04
_diffrn_reflns_theta_max 25.04
_diffrn_reflns_theta_min 2.38
_exptl_absorpt_coefficient_mu 3.308
_exptl_absorpt_correction_T_max 0.5575
_exptl_absorpt_correction_T_min 0.2886
_exptl_absorpt_correction_type none
_exptl_crystal_colour red
_exptl_crystal_density_diffrn 1.518
_exptl_crystal_description block
_exptl_crystal_F_000 2312
_exptl_crystal_size_max 0.50
_exptl_crystal_size_mid 0.30
_exptl_crystal_size_min 0.20
_refine_diff_density_max 2.113
_refine_diff_density_min -1.105
_refine_diff_density_rms 0.115
_refine_ls_extinction_method none
_refine_ls_goodness_of_fit_ref 1.052
_refine_ls_hydrogen_treatment mixed
_refine_ls_matrix_type full
_refine_ls_number_parameters 1275
_refine_ls_number_reflns 17730
_refine_ls_number_restraints 0
_refine_ls_restrained_S_all 1.052
_refine_ls_R_factor_all 0.0641
_refine_ls_R_factor_gt 0.0467
_refine_ls_shift/su_max 0.002
_refine_ls_shift/su_mean 0.000
_refine_ls_structure_factor_coef Fsqd
_refine_ls_weighting_details 'calc w=1/[\s^2^(Fo^2^)+(0.0386P)^2^+19.1633P] where P=(Fo^2^+2Fc^2^)/3'
_refine_ls_weighting_scheme calc
_refine_ls_wR_factor_gt 0.1053
_refine_ls_wR_factor_ref 0.1137
_reflns_number_gt 14282
_reflns_number_total 17730
_reflns_threshold_expression >2sigma(I)
_cod_data_source_file ja068561zsi20061207_085853.cif
_cod_data_source_block ant026
_cod_original_sg_symbol_H-M 'P 1'
_cod_database_code 4109222

loop_
_symmetry_equiv_pos_as_xyz
'x, y, z'
'-x, -y, -z'

loop_
_atom_site_label
_atom_site_type_symbol
_atom_site_fract_x
_atom_site_fract_y
_atom_site_fract_z
_atom_site_U_iso_or_equiv
_atom_site_adp_type
_atom_site_occupancy
_atom_site_symmetry_multiplicity
_atom_site_calc_flag
_atom_site_refinement_flags
_atom_site_disorder_assembly
_atom_site_disorder_group
C1 C 0.2347(6) 0.8319(4) 0.5687(2) 0.0398(15) Uani 1 1 d . . .
C1B C 0.1033(6) 0.7100(4) -0.1088(3) 0.0442(16) Uani 1 1 d . . .
C2 C 0.3402(6) 0.8259(4) 0.5869(3) 0.0436(16) Uani 1 1 d . . .
C2B C 0.0000(6) 0.6912(4) -0.0909(3) 0.0423(16) Uani 1 1 d . . .
C3 C 0.3522(7) 0.8186(5) 0.6398(3) 0.0529(19) Uani 1 1 d . . .
H3 H 0.4235 0.8156 0.6523 0.064 Uiso 1 1 calc R . .
C3B C -0.0738(7) 0.6913(5) -0.1272(3) 0.0511(18) Uani 1 1 d . . .
H3B H -0.1445 0.6788 -0.1151 0.061 Uiso 1 1 calc R . .
C4 C 0.2613(8) 0.8159(5) 0.6742(3) 0.059(2) Uani 1 1 d . . .
H4 H 0.2702 0.8102 0.7105 0.071 Uiso 1 1 calc R . .
C4B C -0.0471(8) 0.7093(6) -0.1803(3) 0.065(2) Uani 1 1 d . . .
H4B H -0.0982 0.7079 -0.2046 0.078 Uiso 1 1 calc R . .
C5 C 0.1561(7) 0.8214(5) 0.6562(3) 0.0542(19) Uani 1 1 d . . .
H5 H 0.0933 0.8199 0.6800 0.065 Uiso 1 1 calc R . .
C5B C 0.0536(8) 0.7291(6) -0.1980(3) 0.069(2) Uani 1 1 d . . .
H5B H 0.0716 0.7420 -0.2348 0.083 Uiso 1 1 calc R . .
C6 C 0.1438(7) 0.8290(4) 0.6037(3) 0.0471(17) Uani 1 1 d . . .
H6 H 0.0723 0.8322 0.5915 0.057 Uiso 1 1 calc R . .
C6B C 0.1302(7) 0.7308(5) -0.1632(3) 0.058(2) Uani 1 1 d . . .
H6B H 0.1993 0.7457 -0.1759 0.070 Uiso 1 1 calc R . .
C8 C 0.1428(5) 0.8842(4) 0.4879(2) 0.0356(14) Uani 1 1 d . . .
H8 H 0.0877 0.9174 0.5057 0.043 Uiso 1 1 calc R . .
C8B C 0.2834(6) 0.6772(4) -0.0747(3) 0.0444(16) Uani 1 1 d . . .
H8B H 0.3077 0.6561 -0.1044 0.053 Uiso 1 1 calc R . .
C9 C 0.1203(5) 0.8913(4) 0.4343(3) 0.0367(14) Uani 1 1 d . . .
C9B C 0.3686(6) 0.6735(4) -0.0401(3) 0.0426(16) Uani 1 1 d . . .
C10 C 0.1785(5) 0.8305(4) 0.4088(2) 0.0353(14) Uani 1 1 d . . .
C10B C 0.3494(5) 0.7243(4) -0.0056(3) 0.0407(15) Uani 1 1 d . . .
C11 C 0.1480(5) 0.8412(4) 0.3563(3) 0.0379(15) Uani 1 1 d . A .
C11B C 0.4365(6) 0.7201(4) 0.0260(3) 0.0438(16) Uani 1 1 d . . .
C12 C 0.0641(6) 0.9097(5) 0.3321(3) 0.0502(18) Uani 1 1 d . . .
H12 H 0.0441 0.9160 0.2971 0.060 Uiso 1 1 calc R . .
C12B C 0.5418(6) 0.6662(5) 0.0234(3) 0.0528(19) Uani 1 1 d . . .
H12B H 0.6007 0.6635 0.0451 0.063 Uiso 1 1 calc R . .
C13 C 0.0081(6) 0.9697(5) 0.3575(3) 0.0527(19) Uani 1 1 d . . .
H13 H -0.0485 1.0170 0.3398 0.063 Uiso 1 1 calc R . .
C13B C 0.5598(6) 0.6164(5) -0.0113(3) 0.062(2) Uani 1 1 d . . .
H13B H 0.6312 0.5789 -0.0128 0.074 Uiso 1 1 calc R . .
C14 C 0.0345(6) 0.9606(4) 0.4081(3) 0.0452(16) Uani 1 1 d . . .
H14 H -0.0049 1.0010 0.4258 0.054 Uiso 1 1 calc R . .
C14B C 0.4777(6) 0.6203(5) -0.0431(3) 0.059(2) Uani 1 1 d . . .
H14B H 0.4929 0.5874 -0.0676 0.071 Uiso 1 1 calc R . .
C16 C 0.2050(9) 0.8028(6) 0.2767(4) 0.045(3) Uani 0.698(17) 1 d P A 1
H16A H 0.2242 0.8590 0.2620 0.054 Uiso 0.698(17) 1 calc PR A 1
H16B H 0.1308 0.8066 0.2634 0.054 Uiso 0.698(17) 1 calc PR A 1
C16C C 0.290(2) 0.7902(15) 0.3016(11) 0.051(8) Uani 0.302(17) 1 d P A 2
H16E H 0.3596 0.7703 0.3223 0.062 Uiso 0.302(17) 1 calc PR A 2
H16F H 0.2820 0.8513 0.2819 0.062 Uiso 0.302(17) 1 calc PR A 2
C17 C 0.2951(8) 0.7330(5) 0.2604(3) 0.057(2) Uani 1 1 d . . .
C18 C 0.2627(7) 0.7143(6) 0.2164(4) 0.081(3) Uani 1 1 d . A .
H18 H 0.1935 0.7432 0.1992 0.098 Uiso 1 1 calc R . .
C19 C 0.3474(9) 0.6437(7) 0.1985(3) 0.075(3) Uani 1 1 d . . .
C20 C 0.3254(12) 0.6254(8) 0.1549(5) 0.111(4) Uani 1 1 d . A .
H20 H 0.2603 0.6548 0.1344 0.133 Uiso 1 1 calc R . .
C21 C 0.4024(11) 0.5627(8) 0.1433(8) 0.150(7) Uani 1 1 d . . .
H21 H 0.3874 0.5465 0.1137 0.180 Uiso 1 1 calc R A .
C22 C 0.4998(10) 0.5185(8) 0.1681(6) 0.101(4) Uani 1 1 d . A .
H22 H 0.5470 0.4754 0.1545 0.121 Uiso 1 1 calc R . .
C23 C 0.5347(12) 0.5326(11) 0.2125(7) 0.144(6) Uani 1 1 d . . .
H23 H 0.6026 0.5019 0.2304 0.173 Uiso 1 1 calc R A .
C24 C 0.4438(7) 0.6083(6) 0.2292(4) 0.068(2) Uani 1 1 d . A .
C25 C 0.4650(10) 0.6319(9) 0.2673(4) 0.098(4) Uani 1 1 d . . .
H25 H 0.5345 0.6066 0.2848 0.118 Uiso 1 1 calc R A .
C26 C 0.3940(9) 0.6892(8) 0.2824(4) 0.078(3) Uani 1 1 d . A .
H26 H 0.4127 0.7024 0.3124 0.093 Uiso 1 1 calc R B 2
C16B C 0.4918(6) 0.7699(5) 0.0933(3) 0.0465(17) Uani 1 1 d . . .
H16C H 0.5614 0.7826 0.0742 0.056 Uiso 1 1 calc R . .
H16D H 0.5110 0.7118 0.1183 0.056 Uiso 1 1 calc R . .
C17B C 0.4424(5) 0.8342(4) 0.1232(3) 0.0430(16) Uani 1 1 d . . .
C18B C 0.3338(6) 0.8820(4) 0.1169(3) 0.0430(16) Uani 1 1 d . . .
H18B H 0.2871 0.8745 0.0930 0.052 Uiso 1 1 calc R . .
C19B C 0.2903(6) 0.9422(4) 0.1453(3) 0.0449(17) Uani 1 1 d . . .
C20B C 0.1784(6) 0.9914(5) 0.1399(3) 0.0532(18) Uani 1 1 d . . .
H20B H 0.1305 0.9841 0.1164 0.064 Uiso 1 1 calc R . .
C21B C 0.1379(7) 1.0489(5) 0.1678(3) 0.066(2) Uani 1 1 d . . .
H21B H 0.0625 1.0817 0.1634 0.079 Uiso 1 1 calc R . .
C22B C 0.2067(9) 1.0594(6) 0.2024(4) 0.077(3) Uani 1 1 d . . .
H22B H 0.1780 1.0997 0.2218 0.092 Uiso 1 1 calc R . .
C23B C 0.3173(8) 1.0120(5) 0.2095(3) 0.067(2) Uani 1 1 d . . .
H23B H 0.3635 1.0201 0.2333 0.080 Uiso 1 1 calc R . .
C24B C 0.3602(6) 0.9523(5) 0.1813(3) 0.0497(18) Uani 1 1 d . . .
C25B C 0.4717(7) 0.9015(5) 0.1874(3) 0.057(2) Uani 1 1 d . . .
H25B H 0.5199 0.9078 0.2112 0.068 Uiso 1 1 calc R . .
C26B C 0.5097(6) 0.8443(5) 0.1600(3) 0.0531(19) Uani 1 1 d . . .
H26B H 0.5840 0.8098 0.1655 0.064 Uiso 1 1 calc R . .
C28 C 0.5041(6) 0.8666(4) 0.5497(3) 0.0453(17) Uani 1 1 d . . .
H28 H 0.4918 0.9007 0.5734 0.054 Uiso 1 1 calc R . .
C28B C -0.0800(5) 0.6180(4) -0.0135(3) 0.0377(15) Uani 1 1 d . . .
H28B H -0.0980 0.5867 -0.0347 0.045 Uiso 1 1 calc R . .
C29 C 0.6046(6) 0.8650(4) 0.5170(3) 0.0450(16) Uani 1 1 d . . .
C29B C -0.1205(5) 0.5995(4) 0.0408(3) 0.0384(15) Uani 1 1 d . . .
C30 C 0.6464(5) 0.7994(4) 0.4922(3) 0.0391(15) Uani 1 1 d . . .
C30B C -0.1269(5) 0.6566(4) 0.0711(2) 0.0357(14) Uani 1 1 d . . .
C31 C 0.7483(6) 0.7990(4) 0.4627(3) 0.0450(17) Uani 1 1 d . . .
C31B C -0.1753(5) 0.6361(4) 0.1230(3) 0.0379(14) Uani 1 1 d . . .
C32 C 0.8038(6) 0.8633(4) 0.4564(3) 0.0504(18) Uani 1 1 d . . .
H32 H 0.8706 0.8640 0.4352 0.060 Uiso 1 1 calc R . .
C32B C -0.2086(6) 0.5608(5) 0.1428(3) 0.0528(19) Uani 1 1 d . . .
H32B H -0.2362 0.5457 0.1783 0.063 Uiso 1 1 calc R . .
C33 C 0.7612(7) 0.9275(5) 0.4815(3) 0.058(2) Uani 1 1 d . . .
H33 H 0.8005 0.9709 0.4775 0.069 Uiso 1 1 calc R . .
C33B C -0.2027(7) 0.5066(5) 0.1124(3) 0.060(2) Uani 1 1 d . . .
H33B H -0.2281 0.4555 0.1267 0.072 Uiso 1 1 calc R . .
C34 C 0.6639(6) 0.9289(4) 0.5115(3) 0.0528(19) Uani 1 1 d . . .
H34 H 0.6366 0.9726 0.5285 0.063 Uiso 1 1 calc R . .
C34B C -0.1611(6) 0.5252(4) 0.0621(3) 0.0478(17) Uani 1 1 d . . .
H34B H -0.1594 0.4880 0.0411 0.057 Uiso 1 1 calc R . .
C36 C 0.8731(5) 0.7381(4) 0.4020(3) 0.0429(16) Uani 1 1 d . . .
H36A H 0.9434 0.7347 0.4187 0.051 Uiso 1 1 calc R . .
H36B H 0.8547 0.7931 0.3738 0.051 Uiso 1 1 calc R . .
C36B C -0.1967(8) 0.6668(5) 0.2059(3) 0.066(2) Uani 1 1 d . . .
H36C H -0.1341 0.6177 0.2210 0.080 Uiso 1 1 calc R . .
H36D H -0.2681 0.6483 0.2151 0.080 Uiso 1 1 calc R . .
C37 C 0.8883(5) 0.6652(4) 0.3787(2) 0.0421(16) Uani 1 1 d . . .
C37B C -0.1979(6) 0.7391(4) 0.2277(3) 0.0439(16) Uani 1 1 d . . .
C38 C 0.8146(6) 0.6138(4) 0.3875(3) 0.0434(16) Uani 1 1 d . . .
H38 H 0.7504 0.6240 0.4096 0.052 Uiso 1 1 calc R . .
C38B C -0.2828(6) 0.7581(5) 0.2644(3) 0.0528(19) Uani 1 1 d . . .
H38B H -0.3367 0.7245 0.2757 0.063 Uiso 1 1 calc R . .
C39 C 0.8310(6) 0.5451(4) 0.3644(3) 0.0448(16) Uani 1 1 d . . .
C39B C -0.2875(5) 0.8289(4) 0.2847(2) 0.0409(15) Uani 1 1 d . . .
C40 C 0.7550(7) 0.4934(5) 0.3726(3) 0.0555(19) Uani 1 1 d . . .
H40 H 0.6902 0.5033 0.3946 0.067 Uiso 1 1 calc R . .
C40B C -0.3698(6) 0.8513(5) 0.3218(3) 0.0546(19) Uani 1 1 d . . .
H40B H -0.4233 0.8176 0.3350 0.065 Uiso 1 1 calc R . .
C41 C 0.7722(7) 0.4286(5) 0.3496(3) 0.064(2) Uani 1 1 d . . .
H41 H 0.7197 0.3938 0.3555 0.077 Uiso 1 1 calc R . .
C41B C -0.3746(7) 0.9190(5) 0.3391(3) 0.063(2) Uani 1 1 d . . .
H41B H -0.4293 0.9315 0.3653 0.076 Uiso 1 1 calc R . .
C42 C 0.8667(8) 0.4140(5) 0.3174(3) 0.069(2) Uani 1 1 d . . .
H42 H 0.8778 0.3696 0.3010 0.083 Uiso 1 1 calc R . .
C42B C -0.2992(8) 0.9719(6) 0.3188(3) 0.067(2) Uani 1 1 d . . .
H42B H -0.3057 1.0214 0.3300 0.080 Uiso 1 1 calc R . .
C43 C 0.9433(7) 0.4621(5) 0.3091(3) 0.058(2) Uani 1 1 d . . .
H43 H 1.0087 0.4496 0.2880 0.070 Uiso 1 1 calc R . .
C43B C -0.2175(7) 0.9527(5) 0.2835(3) 0.063(2) Uani 1 1 d . . .
H43B H -0.1664 0.9884 0.2706 0.076 Uiso 1 1 calc R . .
C44 C 0.9270(6) 0.5306(5) 0.3314(3) 0.0464(17) Uani 1 1 d . . .
C44B C -0.2071(6) 0.8785(5) 0.2653(3) 0.0492(18) Uani 1 1 d . . .
C45 C 1.0021(6) 0.5848(5) 0.3225(3) 0.0525(19) Uani 1 1 d . . .
H45 H 1.0671 0.5755 0.3007 0.063 Uiso 1 1 calc R . .
C45B C -0.1210(7) 0.8538(6) 0.2308(3) 0.058(2) Uani 1 1 d . . .
H45B H -0.0640 0.8848 0.2199 0.069 Uiso 1 1 calc R . .
C46 C 0.9827(5) 0.6502(5) 0.3449(3) 0.0464(17) Uani 1 1 d . . .
H46 H 1.0336 0.6865 0.3376 0.056 Uiso 1 1 calc R . .
C46B C -0.1180(7) 0.7873(5) 0.2130(3) 0.057(2) Uani 1 1 d . . .
H46B H -0.0588 0.7724 0.1893 0.069 Uiso 1 1 calc R . .
U1 U 0.077072(19) 0.746742(14) 0.013202(9) 0.03341(8) Uani 1 1 d . . .
U2 U 0.411947(19) 0.758125(14) 0.475341(9) 0.03495(8) Uani 1 1 d . . .
O1 O 0.4223(4) 0.8585(3) 0.42955(17) 0.0405(10) Uani 1 1 d . . .
O2 O 0.3958(4) 0.6630(3) 0.52518(17) 0.0425(11) Uani 1 1 d . . .
Cl1 Cl 0.51099(13) 0.66345(10) 0.40914(7) 0.0423(4) Uani 1 1 d . . .
Cl1B Cl 0.07583(14) 0.82018(12) 0.09220(7) 0.0462(4) Uani 1 1 d . . .
N7 N 0.2309(4) 0.8369(3) 0.5143(2) 0.0366(12) Uani 1 1 d . . .
N7B N 0.1766(5) 0.7067(3) -0.0693(2) 0.0392(13) Uani 1 1 d . . .
N27B N -0.0213(4) 0.6735(3) -0.03596(19) 0.0343(12) Uani 1 1 d . . .
O1B O 0.0111(4) 0.8489(3) -0.03002(17) 0.0401(10) Uani 1 1 d . . .
O2B O 0.1430(4) 0.6418(3) 0.05173(17) 0.0409(10) Uani 1 1 d . . .
O10 O 0.2571(3) 0.7642(3) 0.43227(16) 0.0350(9) Uani 1 1 d . . .
O10B O 0.2493(3) 0.7770(3) -0.00266(17) 0.0390(10) Uani 1 1 d . . .
O15 O 0.2025(4) 0.7794(3) 0.33280(17) 0.0462(11) Uani 1 1 d . . .
O15B O 0.4118(4) 0.7741(3) 0.05685(19) 0.0493(12) Uani 1 1 d . . .
N27 N 0.4295(5) 0.8251(3) 0.5491(2) 0.0434(13) Uani 1 1 d . . .
O30 O 0.5939(4) 0.7379(3) 0.49671(18) 0.0421(11) Uani 1 1 d . . .
O30B O -0.0901(3) 0.7279(3) 0.05219(16) 0.0357(10) Uani 1 1 d . . .
O35 O 0.7840(4) 0.7333(3) 0.44059(18) 0.0450(11) Uani 1 1 d . . .
O35B O -0.1830(4) 0.6958(3) 0.14999(17) 0.0469(12) Uani 1 1 d . . .
N50 N -0.7742(5) 1.0073(4) -0.0716(2) 0.0502(15) Uani 1 1 d . . .
N50B N 0.3098(4) 0.4998(3) 0.4250(2) 0.0379(12) Uani 1 1 d . . .
C51 C -0.7658(6) 1.0990(4) -0.0934(3) 0.0502(18) Uani 1 1 d . . .
H51A H -0.8397 1.1369 -0.0911 0.075 Uiso 1 1 calc R . .
H51B H -0.7402 1.1097 -0.1305 0.075 Uiso 1 1 calc R . .
H51C H -0.7121 1.1100 -0.0729 0.075 Uiso 1 1 calc R . .
C51B C 0.4189(6) 0.4803(5) 0.3952(3) 0.0488(17) Uani 1 1 d . . .
H51D H 0.4630 0.5214 0.3948 0.073 Uiso 1 1 calc R . .
H51E H 0.4034 0.4844 0.3587 0.073 Uiso 1 1 calc R . .
H51F H 0.4613 0.4223 0.4126 0.073 Uiso 1 1 calc R . .
C52 C -0.8575(7) 0.9916(5) -0.1031(3) 0.064(2) Uani 1 1 d . . .
H52A H -0.8649 0.9325 -0.0887 0.095 Uiso 1 1 calc R . .
H52B H -0.8315 1.0013 -0.1401 0.095 Uiso 1 1 calc R . .
H52C H -0.9306 1.0307 -0.1011 0.095 Uiso 1 1 calc R . .
C52B C 0.2495(5) 0.5899(4) 0.3979(3) 0.0404(15) Uani 1 1 d . . .
H52D H 0.1772 0.6042 0.4160 0.061 Uiso 1 1 calc R . .
H52E H 0.2367 0.5952 0.3610 0.061 Uiso 1 1 calc R . .
H52F H 0.2953 0.6292 0.3991 0.061 Uiso 1 1 calc R . .
C53 C -0.8141(6) 0.9913(5) -0.0155(3) 0.0521(18) Uani 1 1 d . . .
H53A H -0.8152 0.9309 -0.0007 0.078 Uiso 1 1 calc R . .
H53B H -0.8901 1.0267 -0.0138 0.078 Uiso 1 1 calc R . .
H53C H -0.7635 1.0059 0.0048 0.078 Uiso 1 1 calc R . .
C53B C 0.3339(6) 0.4934(4) 0.4803(3) 0.0468(17) Uani 1 1 d . . .
H53D H 0.2633 0.5108 0.4990 0.070 Uiso 1 1 calc R . .
H53E H 0.3834 0.5310 0.4798 0.070 Uiso 1 1 calc R . .
H53F H 0.3707 0.4343 0.4986 0.070 Uiso 1 1 calc R . .
C54 C -0.6652(6) 0.9477(5) -0.0804(4) 0.064(2) Uani 1 1 d . . .
H54A H -0.6758 0.8887 -0.0696 0.076 Uiso 1 1 calc R . .
H54B H -0.6457 0.9627 -0.1187 0.076 Uiso 1 1 calc R . .
C54B C 0.2428(6) 0.4374(4) 0.4231(3) 0.0444(16) Uani 1 1 d . . .
H54C H 0.2279 0.4453 0.3856 0.053 Uiso 1 1 calc R . .
H54D H 0.2892 0.3787 0.4372 0.053 Uiso 1 1 calc R . .
C55 C -0.5714(7) 0.9503(5) -0.0513(4) 0.067(2) Uani 1 1 d . . .
H55A H -0.5845 0.9298 -0.0126 0.080 Uiso 1 1 calc R . .
H55B H -0.5595 1.0088 -0.0604 0.080 Uiso 1 1 calc R . .
C55B C 0.1333(6) 0.4449(4) 0.4532(3) 0.0476(17) Uani 1 1 d . . .
H55C H 0.1449 0.4343 0.4913 0.057 Uiso 1 1 calc R . .
H55D H 0.0832 0.5022 0.4394 0.057 Uiso 1 1 calc R . .
C57 C -0.3809(6) 0.8777(5) -0.0424(3) 0.0467(17) Uani 1 1 d . . .
C57B C -0.0096(6) 0.3681(5) 0.4712(3) 0.0464(17) Uani 1 1 d . . .
C58B C -0.0497(7) 0.2987(5) 0.4595(3) 0.062(2) Uani 1 1 d . . .
H58A H -0.1214 0.2936 0.4782 0.094 Uiso 1 1 calc R . .
H58B H 0.0060 0.2444 0.4714 0.094 Uiso 1 1 calc R . .
H58C H -0.0598 0.3127 0.4213 0.094 Uiso 1 1 calc R . .
O56 O -0.4736(4) 0.8913(3) -0.0693(2) 0.0558(13) Uani 1 1 d . . .
O56B O 0.0870(4) 0.3790(3) 0.44424(18) 0.0476(12) Uani 1 1 d . . .
O57B O -0.0530(5) 0.4086(4) 0.5000(2) 0.0638(14) Uani 1 1 d . . .
O58 O -0.3786(5) 0.9111(4) -0.0089(3) 0.0734(17) Uani 1 1 d . . .
C59 C -0.2863(6) 0.8154(5) -0.0585(3) 0.060(2) Uani 1 1 d . . .
H59A H -0.2216 0.8039 -0.0362 0.090 Uiso 1 1 calc R . .
H59B H -0.2656 0.8392 -0.0956 0.090 Uiso 1 1 calc R . .
H59C H -0.3091 0.7621 -0.0543 0.090 Uiso 1 1 calc R . .
N100 N 0.4146(7) 0.1265(6) 0.3169(4) 0.091(3) Uani 1 1 d . . .
C101 C 0.3588(7) 0.0791(6) 0.3297(3) 0.062(2) Uani 1 1 d . . .
C102 C 0.2882(8) 0.0191(6) 0.3462(4) 0.078(3) Uani 1 1 d . . .
H10A H 0.3324 -0.0379 0.3460 0.117 Uiso 1 1 calc R . .
H10B H 0.2258 0.0367 0.3218 0.117 Uiso 1 1 calc R . .
H10C H 0.2584 0.0177 0.3821 0.117 Uiso 1 1 calc R . .
N103 N 0.2778(12) 0.4056(10) 0.1428(8) 0.178(7) Uani 1 1 d . . .
C104 C 0.1988(12) 0.4547(10) 0.1547(7) 0.127(5) Uani 1 1 d . . .
C105 C 0.1038(9) 0.5147(8) 0.1653(4) 0.104(4) Uani 1 1 d . . .
H10D H 0.1073 0.5179 0.2015 0.156 Uiso 1 1 calc R . .
H10E H 0.0356 0.4970 0.1618 0.156 Uiso 1 1 calc R . .
H10F H 0.1026 0.5709 0.1402 0.156 Uiso 1 1 calc R . .
N106 N 0.2654(12) 0.4493(9) 0.2866(5) 0.056(3) Uani 0.50 1 d P . .
C107 C 0.3361(15) 0.4051(10) 0.2755(5) 0.048(4) Uani 0.50 1 d P . .
C108 C 0.4316(14) 0.3463(9) 0.2576(7) 0.064(4) Uani 0.50 1 d P . .
H10G H 0.4363 0.3636 0.2188 0.097 Uiso 0.50 1 calc PR . .
H10H H 0.4205 0.2880 0.2704 0.097 Uiso 0.50 1 calc PR . .
H10I H 0.5014 0.3483 0.2717 0.097 Uiso 0.50 1 calc PR . .
N109 N 0.1013(8) 0.2137(7) 0.3144(4) 0.113(3) Uani 1 1 d . . .
C111 C 0.2119(10) 0.2577(8) 0.3729(5) 0.107(4) Uani 1 1 d . . .
H11A H 0.2653 0.2069 0.3930 0.161 Uiso 1 1 calc R . .
H11B H 0.1597 0.2826 0.3975 0.161 Uiso 1 1 calc R . .
H11C H 0.2528 0.2998 0.3516 0.161 Uiso 1 1 calc R . .
C110 C 0.1507(8) 0.2344(6) 0.3391(4) 0.075(3) Uani 1 1 d . . .
N112 N 0.4467(13) 0.2046(10) 0.1667(6) 0.072(4) Uani 0.50 1 d P . .
C114 C 0.6259(16) 0.1965(15) 0.1971(7) 0.094(8) Uani 0.50 1 d P . .
H11D H 0.6265 0.2541 0.1977 0.141 Uiso 0.50 1 calc PR . .
H11E H 0.6870 0.1772 0.1738 0.141 Uiso 0.50 1 calc PR . .
H11F H 0.6364 0.1573 0.2329 0.141 Uiso 0.50 1 calc PR . .
C113 C 0.5528(16) 0.1973(11) 0.1837(5) 0.056(4) Uani 0.50 1 d P . .

loop_
_atom_site_aniso_label
_atom_site_aniso_U_11
_atom_site_aniso_U_22
_atom_site_aniso_U_33
_atom_site_aniso_U_23
_atom_site_aniso_U_13
_atom_site_aniso_U_12
C1 0.059(4) 0.023(3) 0.037(3) -0.008(3) -0.003(3) -0.009(3)
C1B 0.054(4) 0.032(4) 0.044(4) -0.012(3) -0.003(3) -0.004(3)
C2 0.056(4) 0.024(3) 0.050(4) -0.011(3) -0.013(3) -0.006(3)
C2B 0.052(4) 0.028(4) 0.043(4) -0.008(3) -0.003(3) -0.004(3)
C3 0.073(5) 0.041(4) 0.043(4) -0.011(3) -0.011(4) -0.008(4)
C3B 0.060(5) 0.055(5) 0.044(4) -0.019(3) -0.012(3) -0.014(4)
C4 0.092(6) 0.043(5) 0.037(4) -0.010(3) -0.008(4) -0.006(4)
C4B 0.082(6) 0.070(6) 0.045(4) -0.014(4) -0.010(4) -0.022(5)
C5 0.079(6) 0.041(4) 0.040(4) -0.010(3) 0.005(4) -0.015(4)
C5B 0.104(7) 0.066(6) 0.034(4) -0.007(4) -0.003(4) -0.020(5)
C6 0.064(5) 0.029(4) 0.046(4) -0.008(3) 0.002(3) -0.011(3)
C6B 0.073(5) 0.061(5) 0.041(4) -0.010(4) 0.008(4) -0.027(4)
C8 0.037(3) 0.022(3) 0.046(4) -0.008(3) 0.000(3) -0.006(3)
C8B 0.055(4) 0.037(4) 0.044(4) -0.013(3) 0.007(3) -0.017(3)
C9 0.034(3) 0.028(3) 0.046(4) -0.009(3) -0.004(3) -0.006(3)
C9B 0.044(4) 0.031(4) 0.051(4) -0.012(3) 0.008(3) -0.009(3)
C10 0.028(3) 0.032(3) 0.043(4) -0.003(3) -0.004(3) -0.012(3)
C10B 0.034(3) 0.037(4) 0.047(4) -0.005(3) 0.005(3) -0.012(3)
C11 0.038(3) 0.033(4) 0.043(4) -0.011(3) -0.005(3) -0.006(3)
C11B 0.045(4) 0.037(4) 0.049(4) -0.009(3) 0.005(3) -0.014(3)
C12 0.050(4) 0.048(4) 0.045(4) -0.005(3) -0.016(3) -0.002(3)
C12B 0.038(4) 0.050(5) 0.068(5) -0.015(4) 0.004(3) -0.009(3)
C13 0.050(4) 0.037(4) 0.063(5) -0.016(4) -0.017(4) 0.012(3)
C13B 0.039(4) 0.059(5) 0.087(6) -0.027(5) 0.007(4) -0.004(4)
C14 0.039(4) 0.039(4) 0.052(4) -0.013(3) -0.008(3) 0.002(3)
C14B 0.051(5) 0.055(5) 0.072(5) -0.026(4) 0.018(4) -0.011(4)
C16 0.062(7) 0.035(6) 0.035(5) -0.011(4) -0.005(5) -0.004(5)
C16C 0.047(15) 0.031(13) 0.09(2) -0.029(12) -0.020(14) -0.008(11)
C17 0.075(6) 0.038(4) 0.051(5) -0.009(3) 0.025(4) -0.015(4)
C18 0.053(5) 0.092(7) 0.062(6) 0.042(5) -0.010(4) -0.023(5)
C19 0.125(9) 0.111(8) 0.031(4) -0.037(5) 0.031(5) -0.094(7)
C20 0.121(10) 0.089(9) 0.126(10) -0.019(8) 0.018(8) -0.051(8)
C21 0.086(9) 0.071(8) 0.30(2) -0.079(11) 0.068(12) -0.037(7)
C22 0.068(7) 0.104(9) 0.144(11) -0.066(8) 0.025(7) -0.017(6)
C23 0.106(10) 0.192(16) 0.168(14) -0.074(12) 0.069(10) -0.096(11)
C24 0.053(5) 0.058(6) 0.093(7) -0.017(5) 0.009(5) -0.024(4)
C25 0.083(8) 0.124(11) 0.069(7) 0.026(7) -0.003(6) -0.056(8)
C26 0.068(6) 0.106(9) 0.056(5) -0.004(5) 0.011(5) -0.042(6)
C16B 0.040(4) 0.049(4) 0.049(4) -0.004(3) -0.009(3) -0.016(3)
C17B 0.039(4) 0.045(4) 0.044(4) 0.000(3) -0.005(3) -0.020(3)
C18B 0.049(4) 0.039(4) 0.042(4) -0.005(3) -0.007(3) -0.017(3)
C19B 0.053(4) 0.042(4) 0.037(4) 0.001(3) -0.006(3) -0.017(3)
C20B 0.055(4) 0.046(4) 0.058(4) -0.014(4) -0.011(4) -0.008(4)
C21B 0.065(5) 0.057(5) 0.074(6) -0.022(4) -0.011(4) -0.004(4)
C22B 0.114(8) 0.053(5) 0.063(5) -0.016(4) -0.001(5) -0.021(5)
C23B 0.086(6) 0.053(5) 0.064(5) -0.015(4) -0.016(5) -0.017(5)
C24B 0.060(5) 0.042(4) 0.045(4) -0.001(3) -0.003(3) -0.022(4)
C25B 0.057(5) 0.064(5) 0.055(5) -0.015(4) -0.014(4) -0.023(4)
C26B 0.039(4) 0.063(5) 0.056(4) -0.006(4) -0.014(3) -0.019(4)
C28 0.054(4) 0.025(3) 0.056(4) -0.013(3) -0.016(3) -0.001(3)
C28B 0.030(3) 0.036(4) 0.050(4) -0.018(3) -0.006(3) -0.004(3)
C29 0.047(4) 0.032(4) 0.056(4) -0.011(3) -0.015(3) -0.006(3)
C29B 0.034(3) 0.032(4) 0.047(4) -0.013(3) -0.001(3) -0.002(3)
C30 0.038(4) 0.025(3) 0.051(4) -0.004(3) -0.014(3) -0.006(3)
C30B 0.027(3) 0.031(3) 0.044(4) -0.007(3) -0.009(3) 0.001(3)
C31 0.057(4) 0.031(4) 0.045(4) -0.004(3) -0.018(3) -0.009(3)
C31B 0.041(4) 0.029(3) 0.044(4) -0.011(3) 0.002(3) -0.009(3)
C32 0.043(4) 0.039(4) 0.071(5) -0.013(4) -0.012(4) -0.013(3)
C32B 0.065(5) 0.041(4) 0.056(4) -0.018(3) 0.022(4) -0.022(4)
C33 0.059(5) 0.043(4) 0.076(5) -0.013(4) -0.018(4) -0.022(4)
C33B 0.069(5) 0.039(4) 0.075(5) -0.015(4) 0.021(4) -0.030(4)
C34 0.059(5) 0.033(4) 0.071(5) -0.015(4) -0.016(4) -0.013(3)
C34B 0.047(4) 0.031(4) 0.069(5) -0.021(3) 0.010(4) -0.012(3)
C36 0.041(4) 0.042(4) 0.042(4) 0.000(3) -0.015(3) -0.012(3)
C36B 0.088(6) 0.052(5) 0.050(5) -0.007(4) -0.009(4) -0.006(4)
C37 0.037(4) 0.043(4) 0.039(4) 0.001(3) -0.014(3) -0.006(3)
C37B 0.054(4) 0.034(4) 0.039(4) -0.006(3) -0.013(3) -0.002(3)
C38 0.039(4) 0.040(4) 0.043(4) -0.003(3) -0.007(3) -0.003(3)
C38B 0.056(4) 0.058(5) 0.040(4) 0.005(3) -0.013(3) -0.022(4)
C39 0.046(4) 0.043(4) 0.038(4) -0.003(3) -0.007(3) -0.005(3)
C39B 0.040(4) 0.045(4) 0.033(3) -0.005(3) -0.010(3) -0.005(3)
C40 0.054(5) 0.049(5) 0.066(5) -0.018(4) 0.001(4) -0.016(4)
C40B 0.045(4) 0.054(5) 0.055(4) -0.007(4) -0.005(3) -0.004(4)
C41 0.072(6) 0.046(5) 0.081(6) -0.023(4) -0.005(5) -0.018(4)
C41B 0.067(5) 0.055(5) 0.061(5) -0.019(4) -0.010(4) 0.003(4)
C42 0.095(7) 0.046(5) 0.065(5) -0.019(4) -0.004(5) -0.012(5)
C42B 0.076(6) 0.054(5) 0.072(6) -0.023(4) -0.010(5) -0.009(5)
C43 0.067(5) 0.043(5) 0.049(4) -0.006(3) 0.000(4) 0.004(4)
C43B 0.065(5) 0.057(5) 0.066(5) -0.003(4) -0.018(4) -0.023(4)
C44 0.047(4) 0.043(4) 0.036(4) 0.001(3) -0.008(3) 0.002(3)
C44B 0.042(4) 0.055(5) 0.043(4) 0.000(3) -0.015(3) -0.010(3)
C45 0.043(4) 0.060(5) 0.043(4) -0.005(4) -0.001(3) -0.004(4)
C45B 0.054(5) 0.073(6) 0.046(4) -0.008(4) -0.003(4) -0.024(4)
C46 0.035(4) 0.049(4) 0.044(4) 0.003(3) -0.010(3) -0.008(3)
C46B 0.059(5) 0.071(6) 0.034(4) 0.000(4) -0.004(3) -0.017(4)
U1 0.03523(13) 0.02736(14) 0.03599(13) -0.00610(10) -0.00294(10) -0.00717(10)
U2 0.03647(14) 0.02650(14) 0.04035(14) -0.00696(10) -0.00858(10) -0.00495(10)
O1 0.040(2) 0.025(2) 0.054(3) -0.005(2) -0.005(2) -0.0089(19)
O2 0.045(3) 0.030(2) 0.046(3) -0.002(2) -0.008(2) -0.008(2)
Cl1 0.0353(8) 0.0396(9) 0.0537(9) -0.0187(7) -0.0066(7) -0.0033(7)
Cl1B 0.0404(9) 0.0560(11) 0.0524(10) -0.0273(8) 0.0013(7) -0.0158(8)
N7 0.043(3) 0.028(3) 0.042(3) -0.009(2) -0.004(2) -0.013(2)
N7B 0.045(3) 0.028(3) 0.042(3) -0.004(2) 0.000(3) -0.012(2)
N27B 0.034(3) 0.029(3) 0.037(3) -0.009(2) -0.004(2) -0.003(2)
O1B 0.044(3) 0.025(2) 0.045(2) -0.0022(19) -0.006(2) -0.0049(19)
O2B 0.037(2) 0.032(2) 0.045(2) -0.0003(19) -0.007(2) -0.0042(19)
O10 0.035(2) 0.026(2) 0.041(2) -0.0077(18) -0.0103(19) -0.0002(18)
O10B 0.033(2) 0.034(2) 0.049(3) -0.014(2) 0.0045(19) -0.0063(19)
O15 0.057(3) 0.037(3) 0.037(2) -0.006(2) -0.002(2) -0.002(2)
O15B 0.036(2) 0.054(3) 0.058(3) -0.019(2) -0.010(2) -0.005(2)
N27 0.046(3) 0.034(3) 0.048(3) -0.012(3) -0.012(3) 0.000(3)
O30 0.038(2) 0.031(2) 0.055(3) -0.010(2) -0.013(2) -0.003(2)
O30B 0.038(2) 0.028(2) 0.041(2) -0.0087(18) -0.0026(19) -0.0072(18)
O35 0.046(3) 0.036(3) 0.053(3) -0.009(2) -0.002(2) -0.013(2)
O35B 0.065(3) 0.040(3) 0.036(2) -0.008(2) 0.007(2) -0.018(2)
N50 0.036(3) 0.032(3) 0.071(4) -0.003(3) 0.008(3) -0.005(2)
N50B 0.042(3) 0.022(3) 0.046(3) -0.004(2) -0.008(2) -0.003(2)
C51 0.043(4) 0.026(4) 0.072(5) 0.001(3) -0.001(3) -0.008(3)
C51B 0.040(4) 0.040(4) 0.061(4) -0.012(3) -0.003(3) -0.002(3)
C52 0.072(6) 0.054(5) 0.068(5) -0.013(4) 0.003(4) -0.028(4)
C52B 0.037(3) 0.024(3) 0.055(4) -0.003(3) -0.005(3) -0.005(3)
C53 0.054(4) 0.043(4) 0.056(4) -0.007(3) 0.002(4) -0.015(3)
C53B 0.052(4) 0.042(4) 0.041(4) -0.003(3) -0.012(3) -0.010(3)
C54 0.055(5) 0.049(5) 0.078(6) -0.008(4) -0.002(4) -0.010(4)
C54B 0.052(4) 0.031(4) 0.048(4) -0.006(3) -0.008(3) -0.011(3)
C55 0.064(5) 0.049(5) 0.081(6) -0.018(4) -0.016(4) 0.004(4)
C55B 0.059(4) 0.035(4) 0.054(4) -0.009(3) -0.004(3) -0.024(3)
C57 0.035(4) 0.042(4) 0.055(4) -0.007(3) -0.004(3) -0.003(3)
C57B 0.048(4) 0.041(4) 0.048(4) -0.004(3) -0.009(3) -0.014(3)
C58B 0.072(5) 0.049(5) 0.077(5) -0.017(4) -0.003(4) -0.033(4)
O56 0.037(3) 0.045(3) 0.074(3) -0.008(3) -0.011(2) 0.001(2)
O56B 0.057(3) 0.039(3) 0.052(3) -0.013(2) -0.005(2) -0.019(2)
O57B 0.064(4) 0.058(4) 0.079(4) -0.027(3) 0.010(3) -0.028(3)
O58 0.056(3) 0.084(5) 0.092(4) -0.048(4) -0.002(3) -0.009(3)
C59 0.040(4) 0.052(5) 0.077(5) -0.016(4) -0.006(4) 0.006(3)
N100 0.066(5) 0.077(6) 0.143(8) -0.049(5) 0.018(5) -0.030(5)
C101 0.052(5) 0.056(5) 0.075(6) -0.018(4) -0.010(4) -0.003(4)
C102 0.090(7) 0.056(6) 0.079(6) 0.014(5) -0.022(5) -0.033(5)
N103 0.106(10) 0.160(14) 0.30(2) -0.112(14) -0.024(12) -0.028(9)
C104 0.077(9) 0.123(12) 0.181(15) -0.028(11) -0.009(9) -0.040(8)
C105 0.067(7) 0.116(9) 0.089(7) 0.018(6) 0.005(6) -0.008(6)
N106 0.057(8) 0.055(9) 0.046(7) -0.010(6) 0.005(6) -0.005(7)
C107 0.076(11) 0.042(9) 0.026(7) 0.007(6) -0.016(7) -0.028(8)
C108 0.078(11) 0.030(8) 0.070(10) 0.001(7) -0.012(9) 0.001(8)
N109 0.077(6) 0.139(9) 0.123(8) -0.049(7) -0.035(6) 0.002(6)
C111 0.101(8) 0.112(10) 0.125(10) -0.068(8) -0.018(7) -0.005(7)
C110 0.064(6) 0.080(7) 0.073(6) -0.029(5) -0.019(5) 0.011(5)
N112 0.077(10) 0.079(11) 0.077(10) -0.033(8) -0.020(8) -0.029(8)
C114 0.075(13) 0.16(2) 0.041(9) 0.034(11) -0.006(9) -0.085(14)
C113 0.085(12) 0.087(12) 0.012(6) -0.004(6) -0.007(7) -0.057(10)

loop_
_atom_type_symbol
_atom_type_description
_atom_type_scat_dispersion_real
_atom_type_scat_dispersion_imag
_atom_type_scat_source
C C 0.0033 0.0016 'International Tables Vol C Tables 4.2.6.8 and 6.1.1.4'
H H 0.0000 0.0000 'International Tables Vol C Tables 4.2.6.8 and 6.1.1.4'
Cl Cl 0.1484 0.1585 'International Tables Vol C Tables 4.2.6.8 and 6.1.1.4'
N N 0.0061 0.0033 'International Tables Vol C Tables 4.2.6.8 and 6.1.1.4'
O O 0.0106 0.0060 'International Tables Vol C Tables 4.2.6.8 and 6.1.1.4'
U U -9.6767 9.6646 'International Tables Vol C Tables 4.2.6.8 and 6.1.1.4'

loop_
_geom_angle_atom_site_label_1
_geom_angle_atom_site_label_2
_geom_angle_atom_site_label_3
_geom_angle
C6 C1 C2 119.8(6)
C6 C1 N7 124.5(6)
C2 C1 N7 115.6(6)
C2B C1B C6B 119.9(7)
C2B C1B N7B 116.3(6)
C6B C1B N7B 123.7(7)
C3 C2 C1 119.5(7)
C3 C2 N27 124.3(7)
C1 C2 N27 116.1(6)
C3B C2B C1B 119.2(6)
C3B C2B N27B 124.7(6)
C1B C2B N27B 116.1(6)
C4 C3 C2 120.2(8)
C4B C3B C2B 121.4(8)
C3 C4 C5 120.3(7)
C5B C4B C3B 119.5(8)
C6 C5 C4 119.7(7)
C4B C5B C6B 121.3(7)
C5 C6 C1 120.5(7)
C5B C6B C1B 118.7(8)
N7 C8 C9 126.3(6)
N7B C8B C9B 126.1(6)
C10 C9 C14 120.5(6)
C10 C9 C8 121.8(6)
C14 C9 C8 117.7(6)
C10B C9B C14B 119.0(7)
C10B C9B C8B 121.7(6)
C14B C9B C8B 119.2(7)
O10 C10 C9 122.3(6)
O10 C10 C11 119.8(6)
C9 C10 C11 117.9(6)
O10B C10B C9B 121.0(6)
O10B C10B C11B 119.6(6)
C9B C10B C11B 119.4(6)
O15 C11 C12 122.9(6)
O15 C11 C10 117.1(5)
C12 C11 C10 119.9(6)
O15B C11B C12B 123.7(7)
O15B C11B C10B 115.5(6)
C12B C11B C10B 120.8(7)
C11 C12 C13 121.6(7)
C13B C12B C11B 119.1(7)
C14 C13 C12 119.9(6)
C14B C13B C12B 121.4(7)
C13 C14 C9 120.3(7)
C13B C14B C9B 120.2(7)
O15 C16 C17 106.7(7)
O15 C16C C17 106.0(14)
O15 C16C C26 119.9(15)
C17 C16C C26 41.2(7)
C26 C17 C18 118.7(8)
C26 C17 C16 129.4(9)
C18 C17 C16 111.9(9)
C26 C17 C16C 84.7(11)
C18 C17 C16C 155.7(12)
C16 C17 C16C 45.3(9)
C17 C18 C19 114.9(7)
C20 C19 C24 127.5(12)
C20 C19 C18 118.5(12)
C24 C19 C18 113.9(7)
C21 C20 C19 113.9(15)
C20 C21 C22 128.4(17)
C21 C22 C23 123.8(14)
C22 C23 C24 110.5(13)
C25 C24 C19 125.4(10)
C25 C24 C23 118.7(12)
C19 C24 C23 115.8(11)
C24 C25 C26 120.3(12)
C25 C26 C17 126.6(11)
C25 C26 C16C 173.6(11)
C17 C26 C16C 54.1(9)
O15B C16B C17B 108.8(5)
C18B C17B C26B 118.7(7)
C18B C17B C16B 122.6(6)
C26B C17B C16B 118.6(6)
C17B C18B C19B 121.3(6)
C18B C19B C20B 122.2(7)
C18B C19B C24B 118.9(7)
C20B C19B C24B 118.9(7)
C21B C20B C19B 121.3(7)
C20B C21B C22B 119.8(8)
C21B C22B C23B 121.1(9)
C22B C23B C24B 119.9(8)
C23B C24B C19B 119.1(7)
C23B C24B C25B 122.2(7)
C19B C24B C25B 118.7(7)
C26B C25B C24B 120.6(7)
C25B C26B C17B 121.8(7)
N27 C28 C29 124.8(7)
N27B C28B C29B 125.8(6)
C34 C29 C30 120.1(7)
C34 C29 C28 118.6(7)
C30 C29 C28 121.3(6)
C34B C29B C30B 120.1(6)
C34B C29B C28B 118.1(6)
C30B C29B C28B 121.7(6)
O30 C30 C31 119.3(6)
O30 C30 C29 122.0(6)
C31 C30 C29 118.7(6)
O30B C30B C29B 121.8(6)
O30B C30B C31B 120.4(6)
C29B C30B C31B 117.8(6)
O35 C31 C32 124.0(7)
O35 C31 C30 115.3(6)
C32 C31 C30 120.6(7)
C32B C31B O35B 125.0(6)
C32B C31B C30B 119.8(6)
O35B C31B C30B 115.2(5)
C31 C32 C33 119.7(7)
C31B C32B C33B 121.2(7)
C34 C33 C32 121.3(7)
C34B C33B C32B 120.8(7)
C33 C34 C29 119.5(7)
C33B C34B C29B 120.1(7)
O35 C36 C37 108.6(5)
O35B C36B C37B 108.0(6)
C38 C37 C46 118.4(7)
C38 C37 C36 123.4(6)
C46 C37 C36 118.2(6)
C46B C37B C38B 119.3(7)
C46B C37B C36B 122.3(7)
C38B C37B C36B 118.4(7)
C37 C38 C39 122.1(7)
C37B C38B C39B 119.4(7)
C40 C39 C44 119.3(7)
C40 C39 C38 122.2(7)
C44 C39 C38 118.4(7)
C40B C39B C44B 119.5(7)
C40B C39B C38B 122.5(7)
C44B C39B C38B 118.0(6)
C41 C40 C39 121.0(8)
C41B C40B C39B 121.5(8)
C40 C41 C42 119.7(8)
C40B C41B C42B 120.4(8)
C43 C42 C41 121.1(8)
C43B C42B C41B 120.5(8)
C42 C43 C44 120.7(8)
C42B C43B C44B 120.8(8)
C43 C44 C45 123.2(7)
C43 C44 C39 118.2(7)
C45 C44 C39 118.6(7)
C45B C44B C39B 119.8(7)
C45B C44B C43B 122.9(7)
C39B C44B C43B 117.3(7)
C46 C45 C44 121.1(7)
C46B C45B C44B 120.7(7)
C45 C46 C37 121.3(7)
C45B C46B C37B 122.6(8)
O2B U1 O1B 175.4(2)
O2B U1 O30B 89.49(17)
O1B U1 O30B 91.43(17)
O2B U1 O10B 88.62(17)
O1B U1 O10B 91.89(17)
O30B U1 O10B 162.07(15)
O2B U1 N7B 87.77(18)
O1B U1 N7B 88.15(18)
O30B U1 N7B 129.92(16)
O10B U1 N7B 67.81(16)
O2B U1 N27B 86.77(18)
O1B U1 N27B 89.33(18)
O30B U1 N27B 68.46(15)
O10B U1 N27B 129.19(15)
N7B U1 N27B 61.46(16)
O2B U1 Cl1B 94.52(15)
O1B U1 Cl1B 90.12(15)
O30B U1 Cl1B 81.36(11)
O10B U1 Cl1B 81.02(11)
N7B U1 Cl1B 148.70(12)
N27B U1 Cl1B 149.79(12)
O2 U2 O1 174.9(2)
O2 U2 O10 92.21(17)
O1 U2 O10 88.64(17)
O2 U2 O30 92.42(18)
O1 U2 O30 88.28(17)
O10 U2 O30 162.06(16)
O2 U2 N27 89.07(19)
O1 U2 N27 86.52(19)
O10 U2 N27 129.82(16)
O30 U2 N27 67.60(17)
O2 U2 N7 87.12(18)
O1 U2 N7 88.49(18)
O10 U2 N7 68.71(15)
O30 U2 N7 128.85(16)
N27 U2 N7 61.25(17)
O2 U2 Cl1 90.06(15)
O1 U2 Cl1 95.05(15)
O10 U2 Cl1 80.79(11)
O30 U2 Cl1 81.88(12)
N27 U2 Cl1 149.39(13)
N7 U2 Cl1 149.22(12)
C8 N7 C1 118.6(6)
C8 N7 U2 125.7(4)
C1 N7 U2 115.4(4)
C8B N7B C1B 119.2(6)
C8B N7B U1 125.5(5)
C1B N7B U1 115.0(4)
C28B N27B C2B 118.5(5)
C28B N27B U1 125.2(4)
C2B N27B U1 116.0(4)
C10 O10 U2 129.9(4)
C10B O10B U1 128.8(4)
C16C O15 C11 120.1(10)
C16C O15 C16 53.4(11)
C11 O15 C16 117.1(6)
C11B O15B C16B 119.6(5)
C28 N27 C2 118.8(6)
C28 N27 U2 124.8(5)
C2 N27 U2 115.7(4)
C30 O30 U2 125.5(4)
C30B O30B U1 129.7(4)
C31 O35 C36 118.1(5)
C31B O35B C36B 116.3(5)
C53 N50 C52 108.8(6)
C53 N50 C54 114.5(6)
C52 N50 C54 104.3(6)
C53 N50 C51 109.4(6)
C52 N50 C51 108.9(6)
C54 N50 C51 110.6(5)
C53B N50B C52B 109.1(5)
C53B N50B C51B 109.2(5)
C52B N50B C51B 107.5(5)
C53B N50B C54B 111.9(5)
C52B N50B C54B 111.0(5)
C51B N50B C54B 107.9(5)
C55 C54 N50 113.7(7)
C55B C54B N50B 115.2(6)
C54 C55 O56 103.2(7)
O56B C55B C54B 103.5(6)
O58 C57 O56 122.4(7)
O58 C57 C59 125.8(7)
O56 C57 C59 111.7(7)
O57B C57B O56B 122.4(7)
O57B C57B C58B 126.7(7)
O56B C57B C58B 110.9(7)
C57 O56 C55 112.2(6)
C57B O56B C55B 115.1(6)
N100 C101 C102 179.6(10)
N103 C104 C105 176(2)
N106 C107 C108 177.3(15)
N109 C110 C111 177.0(14)
C114 C113 N112 175(3)

loop_
_geom_bond_atom_site_label_1
_geom_bond_atom_site_label_2
_geom_bond_distance
C1 C6 1.384(10)
C1 C2 1.396(10)
C1 N7 1.423(8)
C1B C2B 1.393(10)
C1B C6B 1.403(10)
C1B N7B 1.424(9)
C2 C3 1.390(10)
C2 N27 1.414(9)
C2B C3B 1.382(10)
C2B N27B 1.408(8)
C3 C4 1.374(11)
C3B C4B 1.373(10)
C4 C5 1.394(11)
C4B C5B 1.367(12)
C5 C6 1.376(10)
C5B C6B 1.390(12)
C8 N7 1.295(8)
C8 C9 1.437(9)
C8B N7B 1.293(9)
C8B C9B 1.435(10)
C9 C10 1.404(9)
C9 C14 1.412(9)
C9B C10B 1.397(9)
C9B C14B 1.425(10)
C10 O10 1.315(7)
C10 C11 1.423(9)
C10B O10B 1.336(7)
C10B C11B 1.398(9)
C11 O15 1.372(8)
C11 C12 1.376(9)
C11B O15B 1.359(8)
C11B C12B 1.393(10)
C12 C13 1.387(10)
C12B C13B 1.390(11)
C13 C14 1.363(10)
C13B C14B 1.353(11)
C16 O15 1.418(10)
C16 C17 1.536(12)
C16C O15 1.31(3)
C16C C17 1.65(2)
C16C C26 2.02(3)
C17 C26 1.338(13)
C17 C18 1.412(13)
C18 C19 1.533(14)
C19 C20 1.348(15)
C19 C24 1.401(14)
C20 C21 1.321(16)
C21 C22 1.353(19)
C22 C23 1.392(18)
C23 C24 1.614(17)
C24 C25 1.260(14)
C25 C26 1.263(15)
C16B O15B 1.419(8)
C16B C17B 1.505(10)
C17B C18B 1.373(9)
C17B C26B 1.410(10)
C18B C19B 1.410(10)
C19B C20B 1.412(10)
C19B C24B 1.416(10)
C20B C21B 1.360(11)
C21B C22B 1.383(12)
C22B C23B 1.392(13)
C23B C24B 1.400(11)
C24B C25B 1.418(11)
C25B C26B 1.343(11)
C28 N27 1.290(9)
C28 C29 1.439(10)
C28B N27B 1.295(8)
C28B C29B 1.446(9)
C29 C34 1.414(10)
C29 C30 1.416(9)
C29B C34B 1.406(9)
C29B C30B 1.411(9)
C30 O30 1.326(7)
C30 C31 1.412(10)
C30B O30B 1.332(7)
C30B C31B 1.422(9)
C31 O35 1.364(8)
C31 C32 1.384(9)
C31B C32B 1.372(9)
C31B O35B 1.380(8)
C32 C33 1.402(11)
C32B C33B 1.376(10)
C33 C34 1.372(11)
C33B C34B 1.354(10)
C36 O35 1.426(8)
C36 C37 1.499(10)
C36B O35B 1.421(9)
C36B C37B 1.495(11)
C37 C38 1.365(9)
C37 C46 1.415(9)
C37B C46B 1.385(10)
C37B C38B 1.401(11)
C38 C39 1.427(10)
C38B C39B 1.437(10)
C39 C40 1.393(10)
C39 C44 1.416(10)
C39B C40B 1.406(10)
C39B C44B 1.416(10)
C40 C41 1.369(11)
C40B C41B 1.339(11)
C41 C42 1.390(12)
C41B C42B 1.407(12)
C42 C43 1.354(12)
C42B C43B 1.352(12)
C43 C44 1.414(10)
C43B C44B 1.445(11)
C44 C45 1.415(10)
C44B C45B 1.397(11)
C45 C46 1.362(10)
C45B C46B 1.333(11)
U1 O2B 1.786(4)
U1 O1B 1.798(4)
U1 O30B 2.263(4)
U1 O10B 2.274(4)
U1 N7B 2.587(5)
U1 N27B 2.589(5)
U1 Cl1B 2.7301(16)
U2 O2 1.788(4)
U2 O1 1.790(4)
U2 O10 2.277(4)
U2 O30 2.278(4)
U2 N27 2.583(6)
U2 N7 2.586(5)
U2 Cl1 2.7211(16)
N50 C53 1.486(9)
N50 C52 1.499(10)
N50 C54 1.505(9)
N50 C51 1.507(8)
N50B C53B 1.490(8)
N50B C52B 1.503(7)
N50B C51B 1.505(8)
N50B C54B 1.505(8)
C54 C55 1.464(11)
C54B C55B 1.496(10)
C55 O56 1.496(9)
C55B O56B 1.456(8)
C57 O58 1.191(9)
C57 O56 1.337(8)
C57 C59 1.484(10)
C57B O57B 1.178(9)
C57B O56B 1.351(8)
C57B C58B 1.498(10)
N100 C101 1.138(10)
C101 C102 1.441(12)
N103 C104 1.194(18)
C104 C105 1.408(18)
N106 C107 1.075(19)
C107 C108 1.47(2)
N109 C110 1.113(12)
C111 C110 1.417(14)
N112 C113 1.38(2)
C114 C113 0.99(2)

loop_
_geom_torsion_atom_site_label_1
_geom_torsion_atom_site_label_2
_geom_torsion_atom_site_label_3
_geom_torsion_atom_site_label_4
_geom_torsion
C6 C1 C2 C3 -1.3(10)
N7 C1 C2 C3 -178.4(6)
C6 C1 C2 N27 176.9(6)
N7 C1 C2 N27 -0.3(8)
C6B C1B C2B C3B 1.5(10)
N7B C1B C2B C3B -178.5(6)
C6B C1B C2B N27B -178.2(6)
N7B C1B C2B N27B 1.8(9)
C1 C2 C3 C4 1.2(10)
N27 C2 C3 C4 -176.9(7)
C1B C2B C3B C4B 0.3(11)
N27B C2B C3B C4B 180.0(7)
C2 C3 C4 C5 -0.8(11)
C2B C3B C4B C5B -1.3(13)
C3 C4 C5 C6 0.5(11)
C3B C4B C5B C6B 0.6(14)
C4 C5 C6 C1 -0.6(10)
C2 C1 C6 C5 1.0(10)
N7 C1 C6 C5 177.9(6)
C4B C5B C6B C1B 1.2(13)
C2B C1B C6B C5B -2.3(11)
N7B C1B C6B C5B 177.8(7)
N7 C8 C9 C10 17.0(10)
N7 C8 C9 C14 -164.9(6)
N7B C8B C9B C10B -19.8(10)
N7B C8B C9B C14B 164.0(7)
C14 C9 C10 O10 -178.5(6)
C8 C9 C10 O10 -0.4(9)
C14 C9 C10 C11 -0.2(9)
C8 C9 C10 C11 177.9(6)
C14B C9B C10B O10B 178.0(6)
C8B C9B C10B O10B 1.8(10)
C14B C9B C10B C11B -1.7(10)
C8B C9B C10B C11B -177.9(6)
O10 C10 C11 O15 1.0(8)
C9 C10 C11 O15 -177.4(5)
O10 C10 C11 C12 178.7(6)
C9 C10 C11 C12 0.3(9)
O10B C10B C11B O15B -2.1(9)
C9B C10B C11B O15B 177.6(6)
O10B C10B C11B C12B -179.5(6)
C9B C10B C11B C12B 0.2(10)
O15 C11 C12 C13 177.9(7)
C10 C11 C12 C13 0.3(11)
O15B C11B C12B C13B -177.0(7)
C10B C11B C12B C13B 0.2(11)
C11 C12 C13 C14 -1.2(12)
C11B C12B C13B C14B 1.0(12)
C12 C13 C14 C9 1.3(11)
C10 C9 C14 C13 -0.6(10)
C8 C9 C14 C13 -178.8(6)
C12B C13B C14B C9B -2.6(12)
C10B C9B C14B C13B 2.9(11)
C8B C9B C14B C13B 179.2(7)
O15 C16 C17 C26 -37.0(13)
O15 C16 C17 C18 141.6(7)
O15 C16 C17 C16C -48.4(14)
O15 C16C C17 C26 -117.5(15)
O15 C16C C17 C18 77(3)
C26 C16C C17 C18 -166(3)
O15 C16C C17 C16 53.7(12)
C26 C16C C17 C16 171.1(13)
C26 C17 C18 C19 -0.1(11)
C16 C17 C18 C19 -178.8(7)
C16C C17 C18 C19 164(3)
C17 C18 C19 C20 -176.5(8)
C17 C18 C19 C24 0.6(10)
C24 C19 C20 C21 4.6(15)
C18 C19 C20 C21 -178.8(9)
C19 C20 C21 C22 -3(2)
C20 C21 C22 C23 1(2)
C21 C22 C23 C24 -0.3(18)
C20 C19 C24 C25 174.3(10)
C18 C19 C24 C25 -2.5(13)
C20 C19 C24 C23 -4.2(13)
C18 C19 C24 C23 179.0(7)
C22 C23 C24 C25 -176.8(10)
C22 C23 C24 C19 1.8(13)
C19 C24 C25 C26 3.7(16)
C23 C24 C25 C26 -177.8(9)
C24 C25 C26 C17 -3.1(17)
C24 C25 C26 C16C -97(11)
C18 C17 C26 C25 1.2(14)
C16 C17 C26 C25 179.8(10)
C16C C17 C26 C25 -172.1(14)
C18 C17 C26 C16C 173.3(12)
C16 C17 C26 C16C -8.1(12)
O15 C16C C26 C25 179(100)
C17 C16C C26 C25 99(11)
O15 C16C C26 C17 79.9(16)
O15B C16B C17B C18B 4.6(9)
O15B C16B C17B C26B -176.8(6)
C26B C17B C18B C19B 1.9(10)
C16B C17B C18B C19B -179.5(6)
C17B C18B C19B C20B -179.2(6)
C17B C18B C19B C24B -0.7(10)
C18B C19B C20B C21B 179.8(7)
C24B C19B C20B C21B 1.3(11)
C19B C20B C21B C22B -0.5(13)
C20B C21B C22B C23B 0.0(14)
C21B C22B C23B C24B -0.2(13)
C22B C23B C24B C19B 1.0(12)
C22B C23B C24B C25B -179.1(8)
C18B C19B C24B C23B 180.0(6)
C20B C19B C24B C23B -1.5(10)
C18B C19B C24B C25B 0.1(10)
C20B C19B C24B C25B 178.6(7)
C23B C24B C25B C26B 179.5(7)
C19B C24B C25B C26B -0.6(11)
C24B C25B C26B C17B 1.8(12)
C18B C17B C26B C25B -2.4(11)
C16B C17B C26B C25B 178.9(7)
N27 C28 C29 C34 164.0(7)
N27 C28 C29 C30 -18.3(10)
N27B C28B C29B C34B -166.2(6)
N27B C28B C29B C30B 18.0(10)
C34 C29 C30 O30 179.5(6)
C28 C29 C30 O30 1.8(10)
C34 C29 C30 C31 0.6(9)
C28 C29 C30 C31 -177.0(6)
C34B C29B C30B O30B -179.5(6)
C28B C29B C30B O30B -3.8(9)
C34B C29B C30B C31B -0.1(9)
C28B C29B C30B C31B 175.6(6)
O30 C30 C31 O35 0.3(8)
C29 C30 C31 O35 179.2(5)
O30 C30 C31 C32 178.6(6)
C29 C30 C31 C32 -2.5(9)
O30B C30B C31B C32B -177.3(6)
C29B C30B C31B C32B 3.4(9)
O30B C30B C31B O35B 1.6(8)
C29B C30B C31B O35B -177.7(5)
O35 C31 C32 C33 -179.1(6)
C30 C31 C32 C33 2.7(10)
O35B C31B C32B C33B 177.0(7)
C30B C31B C32B C33B -4.2(11)
C31 C32 C33 C34 -1.2(11)
C31B C32B C33B C34B 1.6(13)
C32 C33 C34 C29 -0.6(11)
C30 C29 C34 C33 0.9(10)
C28 C29 C34 C33 178.6(7)
C32B C33B C34B C29B 1.7(12)
C30B C29B C34B C33B -2.4(10)
C28B C29B C34B C33B -178.3(7)
O35 C36 C37 C38 10.3(8)
O35 C36 C37 C46 -171.1(5)
O35B C36B C37B C46B -48.1(10)
O35B C36B C37B C38B 132.2(7)
C46 C37 C38 C39 1.0(9)
C36 C37 C38 C39 179.6(6)
C46B C37B C38B C39B 2.1(10)
C36B C37B C38B C39B -178.2(6)
C37 C38 C39 C40 -178.9(7)
C37 C38 C39 C44 -0.1(9)
C37B C38B C39B C40B -179.6(6)
C37B C38B C39B C44B 1.9(9)
C44 C39 C40 C41 0.4(11)
C38 C39 C40 C41 179.3(7)
C44B C39B C40B C41B 0.5(10)
C38B C39B C40B C41B -178.1(7)
C39 C40 C41 C42 -0.1(12)
C39B C40B C41B C42B 2.4(12)
C40 C41 C42 C43 1.0(13)
C40B C41B C42B C43B -3.2(13)
C41 C42 C43 C44 -2.3(12)
C41B C42B C43B C44B 1.0(12)
C42 C43 C44 C45 -177.7(7)
C42 C43 C44 C39 2.6(10)
C40 C39 C44 C43 -1.7(10)
C38 C39 C44 C43 179.5(6)
C40 C39 C44 C45 178.6(6)
C38 C39 C44 C45 -0.2(9)
C40B C39B C44B C45B 176.2(6)
C38B C39B C44B C45B -5.2(9)
C40B C39B C44B C43B -2.5(9)
C38B C39B C44B C43B 176.1(6)
C42B C43B C44B C45B -176.9(7)
C42B C43B C44B C39B 1.8(11)
C43 C44 C45 C46 179.8(6)
C39 C44 C45 C46 -0.5(10)
C39B C44B C45B C46B 4.7(11)
C43B C44B C45B C46B -176.7(7)
C44 C45 C46 C37 1.5(10)
C38 C37 C46 C45 -1.7(9)
C36 C37 C46 C45 179.6(6)
C44B C45B C46B C37B -0.6(12)
C38B C37B C46B C45B -2.8(11)
C36B C37B C46B C45B 177.4(7)
C9 C8 N7 C1 -174.5(6)
C9 C8 N7 U2 10.9(9)
C6 C1 N7 C8 38.7(9)
C2 C1 N7 C8 -144.3(6)
C6 C1 N7 U2 -146.1(5)
C2 C1 N7 U2 30.9(6)
O2 U2 N7 C8 -127.0(5)
O1 U2 N7 C8 55.6(5)
O10 U2 N7 C8 -33.5(5)
O30 U2 N7 C8 142.2(5)
N27 U2 N7 C8 142.5(5)
Cl1 U2 N7 C8 -41.7(6)
O2 U2 N7 C1 58.2(4)
O1 U2 N7 C1 -119.2(4)
O10 U2 N7 C1 151.7(4)
O30 U2 N7 C1 -32.6(5)
N27 U2 N7 C1 -32.3(4)
Cl1 U2 N7 C1 143.4(3)
C9B C8B N7B C1B 176.8(6)
C9B C8B N7B U1 -10.3(9)
C2B C1B N7B C8B 142.4(6)
C6B C1B N7B C8B -37.6(10)
C2B C1B N7B U1 -31.3(7)
C6B C1B N7B U1 148.7(6)
O2B U1 N7B C8B -54.1(5)
O1B U1 N7B C8B 128.2(5)
O30B U1 N7B C8B -141.5(5)
O10B U1 N7B C8B 35.4(5)
N27B U1 N7B C8B -141.6(6)
Cl1B U1 N7B C8B 41.0(6)
O2B U1 N7B C1B 119.2(4)
O1B U1 N7B C1B -58.6(4)
O30B U1 N7B C1B 31.7(5)
O10B U1 N7B C1B -151.4(4)
N27B U1 N7B C1B 31.6(4)
Cl1B U1 N7B C1B -145.8(4)
C29B C28B N27B C2B -172.4(6)
C29B C28B N27B U1 13.4(9)
C3B C2B N27B C28B 34.2(9)
C1B C2B N27B C28B -146.1(6)
C3B C2B N27B U1 -151.0(6)
C1B C2B N27B U1 28.7(7)
O2B U1 N27B C28B 54.0(5)
O1B U1 N27B C28B -128.6(5)
O30B U1 N27B C28B -36.8(5)
O10B U1 N27B C28B 139.5(5)
N7B U1 N27B C28B 143.2(5)
Cl1B U1 N27B C28B -39.5(6)
O2B U1 N27B C2B -120.4(4)
O1B U1 N27B C2B 57.1(4)
O30B U1 N27B C2B 148.9(4)
O10B U1 N27B C2B -34.8(5)
N7B U1 N27B C2B -31.2(4)
Cl1B U1 N27B C2B 146.1(3)
C9 C10 O10 U2 -51.8(8)
C11 C10 O10 U2 129.9(5)
O2 U2 O10 C10 141.0(5)
O1 U2 O10 C10 -34.0(5)
O30 U2 O10 C10 -114.2(6)
N27 U2 O10 C10 50.3(5)
N7 U2 O10 C10 54.9(5)
Cl1 U2 O10 C10 -129.3(5)
C9B C10B O10B U1 54.4(8)
C11B C10B O10B U1 -125.9(5)
O2B U1 O10B C10B 29.9(5)
O1B U1 O10B C10B -145.5(5)
O30B U1 O10B C10B 113.9(6)
N7B U1 O10B C10B -58.3(5)
N27B U1 O10B C10B -54.8(6)
Cl1B U1 O10B C10B 124.7(5)
C17 C16C O15 C11 -153.6(9)
C26 C16C O15 C11 164.0(10)
C17 C16C O15 C16 -50.6(11)
C26 C16C O15 C16 -93.0(16)
C12 C11 O15 C16C 86.4(15)
C10 C11 O15 C16C -95.9(14)
C12 C11 O15 C16 25.0(10)
C10 C11 O15 C16 -157.4(7)
C17 C16 O15 C16C 56.3(13)
C17 C16 O15 C11 165.1(6)
C12B C11B O15B C16B -7.5(10)
C10B C11B O15B C16B 175.1(6)
C17B C16B O15B C11B -178.4(5)
C29 C28 N27 C2 174.0(6)
C29 C28 N27 U2 -15.8(9)
C3 C2 N27 C28 -41.4(9)
C1 C2 N27 C28 140.5(6)
C3 C2 N27 U2 147.5(5)
C1 C2 N27 U2 -30.6(7)
O2 U2 N27 C28 134.5(5)
O1 U2 N27 C28 -48.0(5)
O10 U2 N27 C28 -133.4(5)
O30 U2 N27 C28 41.5(5)
N7 U2 N27 C28 -138.2(6)
Cl1 U2 N27 C28 46.0(6)
O2 U2 N27 C2 -54.9(4)
O1 U2 N27 C2 122.5(4)
O10 U2 N27 C2 37.2(5)
O30 U2 N27 C2 -147.9(5)
N7 U2 N27 C2 32.3(4)
Cl1 U2 N27 C2 -143.5(3)
C31 C30 O30 U2 -125.3(5)
C29 C30 O30 U2 55.8(8)
O2 U2 O30 C30 -149.0(5)
O1 U2 O30 C30 26.0(5)
O10 U2 O30 C30 106.2(6)
N27 U2 O30 C30 -61.0(5)
N7 U2 O30 C30 -60.7(6)
Cl1 U2 O30 C30 121.3(5)
C29B C30B O30B U1 -50.7(7)
C31B C30B O30B U1 130.0(5)
O2B U1 O30B C30B -30.2(5)
O1B U1 O30B C30B 145.2(5)
O10B U1 O30B C30B -114.2(6)
N7B U1 O30B C30B 56.5(5)
N27B U1 O30B C30B 56.5(5)
Cl1B U1 O30B C30B -124.9(5)
C32 C31 O35 C36 -10.5(9)
C30 C31 O35 C36 167.7(5)
C37 C36 O35 C31 -173.2(5)
C32B C31B O35B C36B 18.1(10)
C30B C31B O35B C36B -160.8(6)
C37B C36B O35B C31B 177.4(6)
C53 N50 C54 C55 -59.1(9)
C52 N50 C54 C55 -177.9(7)
C51 N50 C54 C55 65.1(9)
C53B N50B C54B C55B 57.0(7)
C52B N50B C54B C55B -65.2(7)
C51B N50B C54B C55B 177.2(6)
N50 C54 C55 O56 -176.3(6)
N50B C54B C55B O56B 179.4(5)
O58 C57 O56 C55 -1.5(10)
C59 C57 O56 C55 176.9(6)
C54 C55 O56 C57 -173.1(6)
O57B C57B O56B C55B -0.3(10)
C58B C57B O56B C55B -179.7(6)
C54B C55B O56B C57B 175.0(5)
